data_1505031
loop_
_publ_author_name
'Simpson, Denise S.'
'Katavic, Peter L.'
'Lozama, Anthony'
'Harding, Wayne W.'
'Parrish, Damon'
'Deschamps, Jeffrey R.'
'Dersch, Christina M.'
'Partilla, John S.'
'Rothman, Richard B.'
'Navarro, Hernan'
'Prisinzano, Thomas E.'

_publ_section_title
;
 Synthetic studies of neoclerodane diterpenes from Salvia divinorum:
 preparation and opioid receptor activity of salvinicin analogues.
;
_journal_issue 15
_journal_name_full 'Journal of medicinal chemistry'
_journal_page_first 3596
_journal_page_last 3603
_journal_paper_doi 10.1021/jm070393d
_journal_volume 50
_journal_year 2007
_chemical_absolute_configuration syn
_chemical_formula_moiety 'C23 H32 O8'
_chemical_formula_sum 'C23 H32 O8'
_chemical_formula_weight 436.49
_chemical_name_systematic
; 
 ? 
;
_space_group_IT_number 19
_symmetry_cell_setting orthorhombic
_symmetry_space_group_name_Hall 'P 2ac 2ab'
_symmetry_space_group_name_H-M 'P 21 21 21'
_atom_sites_solution_hydrogens geom
_atom_sites_solution_primary direct
_atom_sites_solution_secondary difmap
_audit_creation_method SHELXL-97
_cell_angle_alpha 90.00
_cell_angle_beta 90.00
_cell_angle_gamma 90.00
_cell_formula_units_Z 4
_cell_length_a 6.3428(7)
_cell_length_b 10.563(2)
_cell_length_c 31.962(6)
_cell_measurement_reflns_used 1415
_cell_measurement_temperature 103(1)
_cell_measurement_theta_max 28.98
_cell_measurement_theta_min 2.31
_cell_volume 2141.4(6)
_computing_cell_refinement 'Bruker SMART v5.631 (Bruker, 2001)'
_computing_data_collection 'Bruker SMART v5.631 (Bruker, 2001)'
_computing_data_reduction
;
Bruker SAINT v6.45A (Bruker, 2002), Bruker XPREP v6.14 (Bruker, 2001)
;
_computing_molecular_graphics 'Bruker SHELXTL v6.14 (Bruker, 2000b)'
_computing_publication_material 'Bruker SHELXTL v6.14 (Bruker, 2000b)'
_computing_structure_refinement 'Bruker SHELXTL v6.14 (Bruker, 2000b)'
_computing_structure_solution 'Bruker SHELXTL v6.14 (Bruker, 2000b)'
_diffrn_ambient_temperature 103(1)
_diffrn_measured_fraction_theta_full 0.996
_diffrn_measured_fraction_theta_max 0.996
_diffrn_measurement_device_type 'Bruker SMART APEX II CCD'
_diffrn_measurement_method '\w scans'
_diffrn_radiation_monochromator graphite
_diffrn_radiation_source 'fine-focus sealed tube'
_diffrn_radiation_type MoK\a
_diffrn_radiation_wavelength 0.71073
_diffrn_reflns_av_R_equivalents 0.0000
_diffrn_reflns_av_sigmaI/netI 0.0236
_diffrn_reflns_limit_h_max 8
_diffrn_reflns_limit_h_min 0
_diffrn_reflns_limit_k_max 14
_diffrn_reflns_limit_k_min 0
_diffrn_reflns_limit_l_max 44
_diffrn_reflns_limit_l_min 0
_diffrn_reflns_number 3461
_diffrn_reflns_theta_full 29.70
_diffrn_reflns_theta_max 29.70
_diffrn_reflns_theta_min 1.27
_exptl_absorpt_coefficient_mu 0.102
_exptl_absorpt_correction_T_max 0.9914
_exptl_absorpt_correction_T_min 0.9438
_exptl_absorpt_correction_type multi-scan
_exptl_absorpt_process_details 'SADABS v2.10 (Bruker, 2000c)'
_exptl_crystal_colour colorless
_exptl_crystal_density_diffrn 1.354
_exptl_crystal_density_method 'not measured'
_exptl_crystal_description rod
_exptl_crystal_F_000 936
_exptl_crystal_size_max 0.575
_exptl_crystal_size_mid 0.092
_exptl_crystal_size_min 0.085
_refine_diff_density_max 0.426
_refine_diff_density_min -0.418
_refine_diff_density_rms 0.054
_refine_ls_abs_structure_details 'Flack H D (1983), Acta Cryst. A39, 876-881'
_refine_ls_abs_structure_Flack -1.4(9)
_refine_ls_extinction_method none
_refine_ls_goodness_of_fit_ref 1.007
_refine_ls_hydrogen_treatment mixed
_refine_ls_matrix_type full
_refine_ls_number_parameters 333
_refine_ls_number_reflns 3461
_refine_ls_number_restraints 0
_refine_ls_restrained_S_all 1.007
_refine_ls_R_factor_all 0.0443
_refine_ls_R_factor_gt 0.0414
_refine_ls_shift/su_max 0.001
_refine_ls_shift/su_mean 0.000
_refine_ls_structure_factor_coef Fsqd
_refine_ls_weighting_details 'calc w=1/[\s^2^(Fo^2^)+(0.0955P)^2^+0.3062P] where P=(Fo^2^+2Fc^2^)/3'
_refine_ls_weighting_scheme calc
_refine_ls_wR_factor_gt 0.1203
_refine_ls_wR_factor_ref 0.1230
_reflns_number_gt 3230
_reflns_number_total 3461
_reflns_threshold_expression I>2\s(I)
_cod_data_source_file jm070393dsi20070403_051755.cif
_cod_data_source_block prnz08
_cod_depositor_comments
;
The following automatic conversions were performed:

'_symmetry_cell_setting' value 'Orthorhombic' changed to
'orthorhombic' according to
/home/saulius/struct/CIF-dictionaries/cif_core.dic dictionary named
'cif_core.dic' version 2.4.1 from 2010-06-29.

Automatic conversion script
Id: cif_fix_values 1715 2011-07-08 13:25:40Z adriana 
;
_cod_database_code 1505031

loop_
_symmetry_equiv_pos_as_xyz
'x, y, z'
'-x+1/2, -y, z+1/2'
'-x, y+1/2, -z+1/2'
'x+1/2, -y+1/2, -z'

loop_
_atom_site_label
_atom_site_type_symbol
_atom_site_fract_x
_atom_site_fract_y
_atom_site_fract_z
_atom_site_U_iso_or_equiv
_atom_site_adp_type
_atom_site_occupancy
_atom_site_symmetry_multiplicity
_atom_site_calc_flag
_atom_site_refinement_flags
_atom_site_disorder_assembly
_atom_site_disorder_group
O1 O 0.2772(2) 0.45978(14) 0.13744(4) 0.0216(3) Uani 1 1 d . . .
C1 C 0.4137(3) 0.39226(16) 0.15172(5) 0.0150(3) Uani 1 1 d . . .
O2 O 0.1914(2) 0.36995(13) 0.21278(4) 0.0205(3) Uani 1 1 d . . .
C2 C 0.3944(3) 0.33814(17) 0.19580(5) 0.0169(3) Uani 1 1 d . . .
H2A H 0.5076 0.3744 0.2140 0.020 Uiso 1 1 calc R . .
C3 C 0.4126(3) 0.19433(17) 0.19518(5) 0.0189(3) Uani 1 1 d . . .
H3A H 0.2893 0.1576 0.1806 0.023 Uiso 1 1 calc R . .
H3B H 0.4142 0.1616 0.2242 0.023 Uiso 1 1 calc R . .
C4 C 0.6154(3) 0.15533(16) 0.17269(5) 0.0184(3) Uani 1 1 d . . .
H4A H 0.7349 0.1972 0.1877 0.022 Uiso 1 1 calc R . .
C5 C 0.6213(3) 0.20289(16) 0.12639(5) 0.0157(3) Uani 1 1 d . . .
C6 C 0.8309(3) 0.16482(18) 0.10569(6) 0.0202(3) Uani 1 1 d . . .
H6A H 0.9476 0.1823 0.1254 0.024 Uiso 1 1 calc R . .
H6B H 0.8291 0.0726 0.1002 0.024 Uiso 1 1 calc R . .
C7 C 0.8742(3) 0.23441(18) 0.06457(5) 0.0198(3) Uani 1 1 d . . .
H7A H 1.0121 0.2075 0.0531 0.024 Uiso 1 1 calc R . .
H7B H 0.7638 0.2130 0.0438 0.024 Uiso 1 1 calc R . .
C8 C 0.8756(3) 0.37702(17) 0.07233(5) 0.0159(3) Uani 1 1 d . A .
H8A H 0.9814 0.3925 0.0949 0.019 Uiso 1 1 calc R . .
C9 C 0.6631(3) 0.42703(17) 0.08884(5) 0.0147(3) Uani 1 1 d . . .
C10 C 0.6135(3) 0.35190(16) 0.12917(5) 0.0140(3) Uani 1 1 d . . .
H10A H 0.7301 0.3746 0.1489 0.017 Uiso 1 1 calc R . .
C11 C 0.7042(3) 0.56605(17) 0.10074(5) 0.0186(3) Uani 1 1 d . A .
H11A H 0.5728 0.6033 0.1121 0.022 Uiso 1 1 calc R . .
H11B H 0.8124 0.5692 0.1230 0.022 Uiso 1 1 calc R . .
O12 O 0.9329(2) 0.58082(14) 0.03750(4) 0.0248(3) Uani 1 1 d . A .
C12 C 0.7784(3) 0.64516(18) 0.06371(6) 0.0218(4) Uani 1 1 d . . .
H12 H 0.659(5) 0.663(2) 0.0474(8) 0.026 Uiso 1 1 d . . .
C13 C 0.8668(17) 0.7750(10) 0.0769(3) 0.016(2) Uani 0.518(14) 1 d P A 1
H13A H 0.7656 0.8145 0.0970 0.019 Uiso 0.518(14) 1 calc PR A 1
C14 C 1.077(2) 0.7714(10) 0.0968(3) 0.028(2) Uani 0.518(14) 1 d P A 1
H14A H 1.1211 0.6835 0.1031 0.033 Uiso 0.518(14) 1 calc PR A 1
H14B H 1.0803 0.8219 0.1228 0.033 Uiso 0.518(14) 1 calc PR A 1
O15 O 1.2223(8) 0.8325(6) 0.0617(3) 0.053(3) Uani 0.518(14) 1 d P A 1
C15 C 1.0822(9) 0.9284(6) 0.04178(16) 0.0234(11) Uani 0.518(14) 1 d P A 1
H15A H 1.0683 1.0046 0.0597 0.028 Uiso 0.518(14) 1 calc PR A 1
H15B H 1.1373 0.9541 0.0141 0.028 Uiso 0.518(14) 1 calc PR A 1
C16 C 0.8925(14) 0.8671(7) 0.0379(2) 0.0293(14) Uani 0.518(14) 1 d P A 1
H16A H 0.8892 0.8179 0.0115 0.035 Uiso 0.518(14) 1 calc PR A 1
H16B H 0.7758 0.9293 0.0373 0.035 Uiso 0.518(14) 1 calc PR A 1
C13' C 0.885(3) 0.7667(15) 0.0774(5) 0.041(4) Uani 0.482(14) 1 d P A 2
H13B H 0.7812 0.8184 0.0936 0.049 Uiso 0.482(14) 1 calc PR A 2
C14' C 1.091(3) 0.7473(13) 0.1057(4) 0.033(2) Uani 0.482(14) 1 d P A 2
H14C H 1.0689 0.7851 0.1337 0.039 Uiso 0.482(14) 1 calc PR A 2
H14D H 1.1201 0.6558 0.1092 0.039 Uiso 0.482(14) 1 calc PR A 2
O15' O 1.2625(8) 0.8069(6) 0.0854(3) 0.0596(19) Uani 0.482(14) 1 d P A 2
C15' C 1.1511(15) 0.9062(6) 0.0545(3) 0.036(2) Uani 0.482(14) 1 d P A 2
H15C H 1.1180 0.9860 0.0693 0.043 Uiso 0.482(14) 1 calc PR A 2
H15D H 1.2432 0.9256 0.0303 0.043 Uiso 0.482(14) 1 calc PR A 2
C16' C 0.9683(16) 0.8463(8) 0.0415(3) 0.0315(16) Uani 0.482(14) 1 d P A 2
H16C H 0.9982 0.7917 0.0170 0.038 Uiso 0.482(14) 1 calc PR A 2
H16D H 0.8616 0.9100 0.0332 0.038 Uiso 0.482(14) 1 calc PR A 2
O17 O 1.0300(2) 0.40804(15) 0.00448(4) 0.0264(3) Uani 1 1 d . A .
C17 C 0.9475(3) 0.45312(19) 0.03481(5) 0.0197(3) Uani 1 1 d . . .
C18 C 0.4926(3) 0.41969(18) 0.05456(5) 0.0193(3) Uani 1 1 d . . .
H18A H 0.5450 0.4599 0.0290 0.029 Uiso 1 1 calc R . .
H18B H 0.3653 0.4637 0.0641 0.029 Uiso 1 1 calc R . .
H18C H 0.4590 0.3308 0.0488 0.029 Uiso 1 1 calc R . .
C19 C 0.4352(3) 0.14559(18) 0.10201(6) 0.0211(4) Uani 1 1 d . . .
H19A H 0.4157 0.0571 0.1104 0.032 Uiso 1 1 calc R . .
H19B H 0.4648 0.1495 0.0719 0.032 Uiso 1 1 calc R . .
H19C H 0.3067 0.1936 0.1081 0.032 Uiso 1 1 calc R . .
O20 O 0.3153(2) 0.56462(14) 0.22753(4) 0.0257(3) Uani 1 1 d . . .
C20 C 0.1702(3) 0.49147(19) 0.22562(6) 0.0222(4) Uani 1 1 d . . .
C21 C -0.0543(4) 0.5211(3) 0.23691(8) 0.0351(5) Uani 1 1 d . . .
H21A H -0.0620 0.6061 0.2491 0.053 Uiso 1 1 calc R . .
H21B H -0.1054 0.4589 0.2573 0.053 Uiso 1 1 calc R . .
H21C H -0.1421 0.5177 0.2117 0.053 Uiso 1 1 calc R . .
O22 O 0.8206(3) -0.03771(17) 0.17443(5) 0.0378(4) Uani 1 1 d . . .
C22 C 0.6505(4) 0.01229(19) 0.17605(6) 0.0253(4) Uani 1 1 d . . .
O23 O 0.4698(3) -0.05107(14) 0.18152(5) 0.0330(4) Uani 1 1 d . . .
C24 C 0.4879(6) -0.1870(2) 0.18573(8) 0.0439(7) Uani 1 1 d . . .
H24A H 0.3547 -0.2215 0.1963 0.066 Uiso 1 1 calc R . .
H24B H 0.6016 -0.2071 0.2054 0.066 Uiso 1 1 calc R . .
H24C H 0.5196 -0.2244 0.1584 0.066 Uiso 1 1 calc R . .

loop_
_atom_site_aniso_label
_atom_site_aniso_U_11
_atom_site_aniso_U_22
_atom_site_aniso_U_33
_atom_site_aniso_U_23
_atom_site_aniso_U_13
_atom_site_aniso_U_12
O1 0.0156(6) 0.0290(7) 0.0201(6) -0.0026(5) 0.0003(5) 0.0063(5)
C1 0.0133(7) 0.0177(7) 0.0139(6) -0.0033(6) 0.0002(5) -0.0015(6)
O2 0.0161(6) 0.0228(6) 0.0226(6) -0.0041(5) 0.0084(5) -0.0009(5)
C2 0.0148(7) 0.0190(7) 0.0168(7) -0.0020(6) 0.0050(6) 0.0007(6)
C3 0.0205(8) 0.0185(7) 0.0177(7) -0.0005(6) 0.0044(6) -0.0002(6)
C4 0.0213(8) 0.0168(7) 0.0170(7) -0.0004(6) 0.0020(6) 0.0029(6)
C5 0.0149(7) 0.0175(7) 0.0148(7) -0.0028(6) 0.0008(6) 0.0016(6)
C6 0.0182(8) 0.0227(8) 0.0196(8) -0.0021(6) 0.0043(6) 0.0066(7)
C7 0.0176(8) 0.0256(8) 0.0162(7) -0.0052(6) 0.0025(6) 0.0023(7)
C8 0.0109(7) 0.0236(8) 0.0131(6) -0.0035(6) 0.0001(5) 0.0000(6)
C9 0.0115(6) 0.0195(7) 0.0132(6) -0.0006(5) 0.0000(5) 0.0003(6)
C10 0.0110(6) 0.0172(7) 0.0140(6) -0.0026(5) 0.0006(5) 0.0004(6)
C11 0.0200(8) 0.0204(8) 0.0154(7) -0.0013(6) 0.0029(6) -0.0010(7)
O12 0.0291(7) 0.0287(7) 0.0167(6) -0.0016(5) 0.0075(5) -0.0058(6)
C12 0.0251(8) 0.0237(8) 0.0165(7) -0.0004(6) 0.0024(7) -0.0025(7)
C13 0.023(3) 0.010(3) 0.016(4) 0.000(2) -0.002(2) -0.014(2)
C14 0.032(3) 0.022(4) 0.030(4) -0.011(3) -0.008(3) 0.000(3)
O15 0.033(2) 0.047(4) 0.080(5) -0.031(3) 0.017(3) -0.019(2)
C15 0.026(2) 0.018(2) 0.026(2) 0.0130(16) -0.0018(17) 0.0045(18)
C16 0.041(4) 0.025(3) 0.022(2) 0.0078(19) 0.006(3) 0.000(3)
C13' 0.058(7) 0.041(6) 0.023(5) 0.001(4) 0.021(4) 0.013(4)
C14' 0.023(3) 0.032(5) 0.043(6) 0.001(3) -0.003(4) -0.004(3)
O15' 0.036(2) 0.070(3) 0.072(4) 0.043(3) -0.012(2) -0.008(2)
C15' 0.045(4) 0.013(3) 0.050(4) 0.000(3) 0.029(4) -0.006(3)
C16' 0.044(4) 0.024(3) 0.026(3) 0.009(2) 0.005(3) 0.004(3)
O17 0.0255(6) 0.0377(8) 0.0159(6) -0.0041(5) 0.0050(5) 0.0017(6)
C17 0.0150(7) 0.0295(9) 0.0145(7) -0.0028(6) 0.0001(6) -0.0023(7)
C18 0.0153(7) 0.0264(8) 0.0161(7) -0.0008(6) -0.0024(6) 0.0006(7)
C19 0.0219(8) 0.0240(9) 0.0175(7) -0.0048(6) 0.0003(6) -0.0062(7)
O20 0.0275(7) 0.0235(7) 0.0261(7) -0.0060(5) 0.0017(6) -0.0004(6)
C20 0.0231(9) 0.0253(9) 0.0183(7) -0.0035(6) 0.0030(7) 0.0037(7)
C21 0.0245(10) 0.0440(13) 0.0368(11) -0.0116(10) 0.0063(9) 0.0100(9)
O22 0.0482(10) 0.0313(8) 0.0338(8) 0.0022(6) 0.0085(7) 0.0207(8)
C22 0.0373(11) 0.0214(8) 0.0173(7) -0.0011(6) 0.0019(8) 0.0065(8)
O23 0.0489(10) 0.0167(6) 0.0335(7) 0.0017(6) 0.0009(7) -0.0021(7)
C24 0.081(2) 0.0164(9) 0.0340(11) 0.0026(8) 0.0003(13) -0.0024(11)

loop_
_atom_type_symbol
_atom_type_description
_atom_type_scat_dispersion_real
_atom_type_scat_dispersion_imag
_atom_type_scat_source
C C 0.0033 0.0016 'International Tables Vol C Tables 4.2.6.8 and 6.1.1.4'
H H 0.0000 0.0000 'International Tables Vol C Tables 4.2.6.8 and 6.1.1.4'
O O 0.0106 0.0060 'International Tables Vol C Tables 4.2.6.8 and 6.1.1.4'

loop_
_geom_angle_atom_site_label_1
_geom_angle_atom_site_label_2
_geom_angle_atom_site_label_3
_geom_angle
O1 C1 C10 125.66(15)
O1 C1 C2 120.76(15)
C10 C1 C2 113.58(14)
C20 O2 C2 115.13(14)
O2 C2 C3 107.82(14)
O2 C2 C1 109.47(15)
C3 C2 C1 110.84(14)
O2 C2 H2A 109.6
C3 C2 H2A 109.6
C1 C2 H2A 109.6
C2 C3 C4 109.78(15)
C2 C3 H3A 109.7
C4 C3 H3A 109.7
C2 C3 H3B 109.7
C4 C3 H3B 109.7
H3A C3 H3B 108.2
C3 C4 C22 110.79(16)
C3 C4 C5 112.23(14)
C22 C4 C5 112.35(14)
C3 C4 H4A 107.0
C22 C4 H4A 107.0
C5 C4 H4A 107.0
C19 C5 C6 110.02(14)
C19 C5 C4 109.56(14)
C6 C5 C4 110.10(14)
C19 C5 C10 113.42(15)
C6 C5 C10 108.18(14)
C4 C5 C10 105.46(13)
C7 C6 C5 113.50(15)
C7 C6 H6A 108.9
C5 C6 H6A 108.9
C7 C6 H6B 108.9
C5 C6 H6B 108.9
H6A C6 H6B 107.7
C8 C7 C6 109.59(14)
C8 C7 H7A 109.8
C6 C7 H7A 109.8
C8 C7 H7B 109.8
C6 C7 H7B 109.8
H7A C7 H7B 108.2
C17 C8 C7 113.39(14)
C17 C8 C9 110.66(14)
C7 C8 C9 112.88(14)
C17 C8 H8A 106.5
C7 C8 H8A 106.5
C9 C8 H8A 106.5
C11 C9 C8 105.29(14)
C11 C9 C18 110.02(14)
C8 C9 C18 110.68(13)
C11 C9 C10 108.55(13)
C8 C9 C10 106.70(13)
C18 C9 C10 115.09(14)
C1 C10 C9 114.90(14)
C1 C10 C5 109.43(14)
C9 C10 C5 117.32(13)
C1 C10 H10A 104.6
C9 C10 H10A 104.6
C5 C10 H10A 104.6
C12 C11 C9 112.56(14)
C12 C11 H11A 109.1
C9 C11 H11A 109.1
C12 C11 H11B 109.1
C9 C11 H11B 109.1
H11A C11 H11B 107.8
C17 O12 C12 123.16(15)
O12 C12 C13' 105.1(6)
O12 C12 C11 113.49(15)
C13' C12 C11 112.2(6)
O12 C12 C13 109.1(5)
C13' C12 C13 5.4(11)
C11 C12 C13 112.8(4)
O12 C12 H12 108.6(16)
C13' C12 H12 110.3(18)
C11 C12 H12 107.1(17)
C13 C12 H12 105.2(17)
C14 C13 C12 115.0(9)
C14 C13 C16 105.0(7)
C12 C13 C16 111.5(7)
C14 C13 H13A 108.3
C12 C13 H13A 108.3
C16 C13 H13A 108.3
C13 C14 O15 102.1(7)
C13 C14 H14A 111.3
O15 C14 H14A 111.3
C13 C14 H14B 111.3
O15 C14 H14B 111.3
H14A C14 H14B 109.2
C15 O15 C14 103.5(5)
C16 C15 O15 103.9(5)
C16 C15 H15A 111.0
O15 C15 H15A 111.0
C16 C15 H15B 111.0
O15 C15 H15B 111.0
H15A C15 H15B 109.0
C15 C16 C13 107.9(6)
C15 C16 H16A 110.1
C13 C16 H16A 110.1
C15 C16 H16B 110.1
C13 C16 H16B 110.1
H16A C16 H16B 108.4
C12 C13' C16' 113.9(10)
C12 C13' C14' 114.7(12)
C16' C13' C14' 102.4(10)
C12 C13' H13B 108.5
C16' C13' H13B 108.5
C14' C13' H13B 108.5
O15' C14' C13' 108.1(9)
O15' C14' H14C 110.1
C13' C14' H14C 110.1
O15' C14' H14D 110.1
C13' C14' H14D 110.1
H14C C14' H14D 108.4
C14' O15' C15' 103.6(6)
C16' C15' O15' 104.7(5)
C16' C15' H15C 110.8
O15' C15' H15C 110.8
C16' C15' H15D 110.8
O15' C15' H15D 110.8
H15C C15' H15D 108.9
C15' C16' C13' 108.5(8)
C15' C16' H16C 110.0
C13' C16' H16C 110.0
C15' C16' H16D 110.0
C13' C16' H16D 110.0
H16C C16' H16D 108.4
O17 C17 O12 118.44(17)
O17 C17 C8 124.09(18)
O12 C17 C8 117.23(14)
C9 C18 H18A 109.5
C9 C18 H18B 109.5
H18A C18 H18B 109.5
C9 C18 H18C 109.5
H18A C18 H18C 109.5
H18B C18 H18C 109.5
C5 C19 H19A 109.5
C5 C19 H19B 109.5
H19A C19 H19B 109.5
C5 C19 H19C 109.5
H19A C19 H19C 109.5
H19B C19 H19C 109.5
O20 C20 O2 123.27(18)
O20 C20 C21 125.38(19)
O2 C20 C21 111.35(18)
C20 C21 H21A 109.5
C20 C21 H21B 109.5
H21A C21 H21B 109.5
C20 C21 H21C 109.5
H21A C21 H21C 109.5
H21B C21 H21C 109.5
O22 C22 O23 123.65(19)
O22 C22 C4 124.1(2)
O23 C22 C4 112.22(18)
C22 O23 C24 116.1(2)
O23 C24 H24A 109.5
O23 C24 H24B 109.5
H24A C24 H24B 109.5
O23 C24 H24C 109.5
H24A C24 H24C 109.5
H24B C24 H24C 109.5

loop_
_geom_bond_atom_site_label_1
_geom_bond_atom_site_label_2
_geom_bond_distance
O1 C1 1.211(2)
C1 C10 1.519(2)
C1 C2 1.525(2)
O2 C20 1.354(2)
O2 C2 1.437(2)
C2 C3 1.524(2)
C2 H2A 1.0000
C3 C4 1.530(2)
C3 H3A 0.9900
C3 H3B 0.9900
C4 C22 1.531(3)
C4 C5 1.563(2)
C4 H4A 1.0000
C5 C19 1.538(2)
C5 C6 1.539(2)
C5 C10 1.577(2)
C6 C7 1.531(3)
C6 H6A 0.9900
C6 H6B 0.9900
C7 C8 1.527(3)
C7 H7A 0.9900
C7 H7B 0.9900
C8 C17 1.514(2)
C8 C9 1.541(2)
C8 H8A 1.0000
C9 C11 1.539(2)
C9 C18 1.541(2)
C9 C10 1.546(2)
C10 H10A 1.0000
C11 C12 1.523(2)
C11 H11A 0.9900
C11 H11B 0.9900
O12 C17 1.355(2)
O12 C12 1.457(2)
C12 C13' 1.517(15)
C12 C13 1.540(7)
C12 H12 0.94(3)
C13 C14 1.479(17)
C13 C16 1.590(13)
C13 H13A 1.0000
C14 O15 1.586(14)
C14 H14A 0.9900
C14 H14B 0.9900
O15 C15 1.491(8)
C15 C16 1.372(9)
C15 H15A 0.9900
C15 H15B 0.9900
C16 H16A 0.9900
C16 H16B 0.9900
C13' C16' 1.517(16)
C13' C14' 1.60(2)
C13' H13B 1.0000
C14' O15' 1.415(16)
C14' H14C 0.9900
C14' H14D 0.9900
O15' C15' 1.604(10)
C15' C16' 1.384(11)
C15' H15C 0.9900
C15' H15D 0.9900
C16' H16C 0.9900
C16' H16D 0.9900
O17 C17 1.200(2)
C18 H18A 0.9800
C18 H18B 0.9800
C18 H18C 0.9800
C19 H19A 0.9800
C19 H19B 0.9800
C19 H19C 0.9800
O20 C20 1.203(3)
C20 C21 1.502(3)
C21 H21A 0.9800
C21 H21B 0.9800
C21 H21C 0.9800
O22 C22 1.202(3)
C22 O23 1.338(3)
O23 C24 1.447(2)
C24 H24A 0.9800
C24 H24B 0.9800
C24 H24C 0.9800

loop_
_geom_torsion_atom_site_label_1
_geom_torsion_atom_site_label_2
_geom_torsion_atom_site_label_3
_geom_torsion_atom_site_label_4
_geom_torsion
C20 O2 C2 C3 163.51(15)
C20 O2 C2 C1 -75.82(18)
O1 C1 C2 O2 5.7(2)
C10 C1 C2 O2 -173.78(13)
O1 C1 C2 C3 124.48(18)
C10 C1 C2 C3 -54.97(19)
O2 C2 C3 C4 173.47(14)
C1 C2 C3 C4 53.67(19)
C2 C3 C4 C22 173.44(15)
C2 C3 C4 C5 -60.08(19)
C3 C4 C5 C19 -60.65(19)
C22 C4 C5 C19 65.0(2)
C3 C4 C5 C6 178.23(14)
C22 C4 C5 C6 -56.1(2)
C3 C4 C5 C10 61.76(18)
C22 C4 C5 C10 -172.61(16)
C19 C5 C6 C7 73.49(19)
C4 C5 C6 C7 -165.66(15)
C10 C5 C6 C7 -50.90(19)
C5 C6 C7 C8 58.1(2)
C6 C7 C8 C17 171.84(14)
C6 C7 C8 C9 -61.31(18)
C17 C8 C9 C11 -59.74(16)
C7 C8 C9 C11 171.98(13)
C17 C8 C9 C18 59.12(18)
C7 C8 C9 C18 -69.16(18)
C17 C8 C9 C10 -174.97(14)
C7 C8 C9 C10 56.74(17)
O1 C1 C10 C9 13.5(2)
C2 C1 C10 C9 -167.12(14)
O1 C1 C10 C5 -121.00(19)
C2 C1 C10 C5 58.42(17)
C11 C9 C10 C1 63.94(18)
C8 C9 C10 C1 176.97(13)
C18 C9 C10 C1 -59.83(19)
C11 C9 C10 C5 -165.32(14)
C8 C9 C10 C5 -52.29(18)
C18 C9 C10 C5 70.91(19)
C19 C5 C10 C1 60.84(18)
C6 C5 C10 C1 -176.83(13)
C4 C5 C10 C1 -59.05(17)
C19 C5 C10 C9 -72.38(19)
C6 C5 C10 C9 49.95(19)
C4 C5 C10 C9 167.73(13)
C8 C9 C11 C12 59.69(18)
C18 C9 C11 C12 -59.61(19)
C10 C9 C11 C12 173.64(15)
C17 O12 C12 C13' 148.4(7)
C17 O12 C12 C11 25.4(2)
C17 O12 C12 C13 152.2(5)
C9 C11 C12 O12 -42.3(2)
C9 C11 C12 C13' -161.3(8)
C9 C11 C12 C13 -167.1(5)
O12 C12 C13 C14 -53.3(9)
C13' C12 C13 C14 -11(9)
C11 C12 C13 C14 73.8(10)
O12 C12 C13 C16 66.2(8)
C13' C12 C13 C16 109(10)
C11 C12 C13 C16 -166.7(6)
C12 C13 C14 O15 109.2(8)
C16 C13 C14 O15 -13.8(9)
C13 C14 O15 C15 34.0(8)
C14 O15 C15 C16 -42.8(7)
O15 C15 C16 C13 34.2(7)
C14 C13 C16 C15 -12.1(10)
C12 C13 C16 C15 -137.4(7)
O12 C12 C13' C16' 54.2(13)
C11 C12 C13' C16' 178.0(9)
C13 C12 C13' C16' -84(10)
O12 C12 C13' C14' -63.4(11)
C11 C12 C13' C14' 60.4(12)
C13 C12 C13' C14' 158(11)
C12 C13' C14' O15' 122.0(11)
C16' C13' C14' O15' -1.9(15)
C13' C14' O15' C15' 20.8(12)
C14' O15' C15' C16' -35.0(9)
O15' C15' C16' C13' 34.5(9)
C12 C13' C16' C15' -146.0(10)
C14' C13' C16' C15' -21.5(13)
C12 O12 C17 O17 157.91(18)
C12 O12 C17 C8 -27.4(2)
C7 C8 C17 O17 -12.3(3)
C9 C8 C17 O17 -140.31(18)
C7 C8 C17 O12 173.37(16)
C9 C8 C17 O12 45.4(2)
C2 O2 C20 O20 -8.4(3)
C2 O2 C20 C21 171.63(17)
C3 C4 C22 O22 -153.69(19)
C5 C4 C22 O22 79.9(2)
C3 C4 C22 O23 25.6(2)
C5 C4 C22 O23 -100.83(18)
O22 C22 O23 C24 0.3(3)
C4 C22 O23 C24 -179.01(17)
